data_4062280
loop_
_publ_author_name
'Ionkin, Alex S.'
'Marshall, William J.'

_publ_section_title
;
 Synthesis and Unusual Thermal Behavior of (Lithium phosphino/amino)
 Difluorosilanes
;
_journal_issue 20
_journal_name_full Organometallics
_journal_page_first 4136
_journal_page_last 4144
_journal_paper_doi 10.1021/om0304412
_journal_volume 22
_journal_year 2003
_chemical_formula_sum 'C42 H55 F N Si'
_chemical_formula_weight 620.96
_space_group_IT_number 14
_symmetry_cell_setting monoclinic
_symmetry_space_group_name_Hall '-P 2ybc'
_symmetry_space_group_name_H-M 'P 1 21/c 1'
_cell_angle_alpha 90.0000(10)
_cell_angle_beta 109.335(2)
_cell_angle_gamma 90.0000(10)
_cell_formula_units_Z 4
_cell_length_a 13.9095(17)
_cell_length_b 15.979(2)
_cell_length_c 17.970(2)
_cell_measurement_temperature 293(2)
_cell_volume 3768.8(8)
_diffrn_ambient_temperature 293(2)
_exptl_crystal_density_diffrn 1.094
_cod_depositor_comments
;
The following automatic conversions were performed:
'_symmetry_cell_setting' value 'Monoclinic' changed to 'monoclinic'
according to '/home/saulius/struct/CIF-dictionaries/cif_core.dic'
dictionary named 'cif_core.dic' version 2.4.1 from 2010-06-29.

Automatic conversion script
Id: cif_fix_enum 1527 2010-12-29 10:47:43Z saulius 
;
_cod_original_sg_symbol_H-M 'P 21/c'
_cod_database_code 4062280

loop_
_symmetry_equiv_pos_as_xyz
'x, y, z'
'-x, y+1/2, -z+1/2'
'-x, -y, -z'
'x, -y-1/2, z-1/2'

loop_
_atom_site_label
_atom_site_type_symbol
_atom_site_fract_x
_atom_site_fract_y
_atom_site_fract_z
_atom_site_U_iso_or_equiv
_atom_site_adp_type
_atom_site_occupancy
_atom_site_symmetry_multiplicity
_atom_site_calc_flag
_atom_site_refinement_flags
_atom_site_disorder_assembly
_atom_site_disorder_group
Si1 Si 0.59040(5) 0.00895(4) 0.04269(4) 0.02494(16) Uani 1 1 d . . .
N1 N 0.49797(15) 0.06957(13) -0.02056(12) 0.0281(5) Uani 1 1 d . . .
C1 C 0.71005(15) -0.00952(13) 0.01929(12) 0.0219(4) Uani 1 1 d . . .
F2 F 0.62342(12) 0.03867(11) 0.13231(9) 0.0499(4) Uani 1 1 d . . .
C2 C 0.74971(16) 0.05346(13) -0.01768(13) 0.0234(5) Uani 1 1 d . . .
C3 C 0.83172(17) 0.03564(14) -0.04321(13) 0.0278(5) Uani 1 1 d . . .
H3A H 0.8570 0.0770 -0.0681 0.033 Uiso 1 1 calc R . .
C4 C 0.87606(17) -0.04316(14) -0.03193(14) 0.0284(5) Uani 1 1 d . . .
H4A H 0.9286 -0.0553 -0.0515 0.034 Uiso 1 1 calc R . .
C5 C 0.84201(16) -0.10347(14) 0.00832(13) 0.0272(5) Uani 1 1 d . . .
H5A H 0.8738 -0.1555 0.0177 0.033 Uiso 1 1 calc R . .
C6 C 0.76056(16) -0.08749(13) 0.03509(12) 0.0228(5) Uani 1 1 d . . .
C7 C 0.71134(16) 0.14216(13) -0.02565(13) 0.0234(5) Uani 1 1 d . . .
C8 C 0.74702(17) 0.19572(14) 0.03958(13) 0.0282(5) Uani 1 1 d . . .
C9 C 0.71691(18) 0.27985(14) 0.03074(14) 0.0318(5) Uani 1 1 d . . .
H9A H 0.7407 0.3154 0.0739 0.038 Uiso 1 1 calc R . .
C10 C 0.65329(18) 0.31180(14) -0.03961(15) 0.0310(5) Uani 1 1 d . . .
C11 C 0.61788(18) 0.25666(14) -0.10307(14) 0.0318(5) Uani 1 1 d . . .
H11A H 0.5738 0.2769 -0.1507 0.038 Uiso 1 1 calc R . .
C12 C 0.64579(17) 0.17277(14) -0.09808(13) 0.0269(5) Uani 1 1 d . . .
C13 C 0.8193(2) 0.16626(16) 0.11845(15) 0.0421(7) Uani 1 1 d . . .
H13A H 0.8162 0.1050 0.1186 0.050 Uiso 1 1 calc R . .
C14 C 0.9290(2) 0.1906(2) 0.1278(2) 0.0678(10) Uani 1 1 d . . .
H14A H 0.9464 0.1693 0.0839 0.102 Uiso 1 1 calc R . .
H14B H 0.9743 0.1672 0.1759 0.102 Uiso 1 1 calc R . .
H14C H 0.9353 0.2504 0.1295 0.102 Uiso 1 1 calc R . .
C15 C 0.7897(3) 0.1971(2) 0.18820(17) 0.0653(9) Uani 1 1 d . . .
H15A H 0.7189 0.1859 0.1787 0.098 Uiso 1 1 calc R . .
H15B H 0.8017 0.2563 0.1946 0.098 Uiso 1 1 calc R . .
H15C H 0.8300 0.1687 0.2353 0.098 Uiso 1 1 calc R . .
C16 C 0.6212(2) 0.40352(15) -0.05129(17) 0.0427(7) Uani 1 1 d . . .
H16A H 0.5469 0.4045 -0.0752 0.051 Uiso 1 1 calc R . .
C17 C 0.6646(3) 0.44585(18) -0.1091(2) 0.0652(10) Uani 1 1 d . . .
H17A H 0.6446 0.4151 -0.1577 0.098 Uiso 1 1 calc R . .
H17B H 0.7376 0.4472 -0.0871 0.098 Uiso 1 1 calc R . .
H17C H 0.6389 0.5020 -0.1189 0.098 Uiso 1 1 calc R . .
C18 C 0.6479(3) 0.45366(17) 0.0251(2) 0.0631(9) Uani 1 1 d . . .
H18A H 0.6194 0.4266 0.0608 0.095 Uiso 1 1 calc R . .
H18B H 0.6204 0.5091 0.0138 0.095 Uiso 1 1 calc R . .
H18C H 0.7206 0.4568 0.0488 0.095 Uiso 1 1 calc R . .
C19 C 0.6067(2) 0.11696(15) -0.17019(14) 0.0350(6) Uani 1 1 d . . .
H19A H 0.6186 0.0587 -0.1524 0.042 Uiso 1 1 calc R . .
C20 C 0.4929(2) 0.12712(18) -0.21448(15) 0.0462(7) Uani 1 1 d . . .
H20A H 0.4556 0.1184 -0.1788 0.069 Uiso 1 1 calc R . .
H20B H 0.4718 0.0868 -0.2564 0.069 Uiso 1 1 calc R . .
H20C H 0.4799 0.1825 -0.2361 0.069 Uiso 1 1 calc R . .
C21 C 0.6672(2) 0.1333(2) -0.22612(16) 0.0520(8) Uani 1 1 d . . .
H21A H 0.7385 0.1248 -0.1985 0.078 Uiso 1 1 calc R . .
H21B H 0.6562 0.1899 -0.2449 0.078 Uiso 1 1 calc R . .
H21C H 0.6449 0.0955 -0.2700 0.078 Uiso 1 1 calc R . .
C22 C 0.73577(17) -0.15456(14) 0.08469(14) 0.0290(5) Uani 1 1 d . . .
C23 C 0.7777(2) -0.14980(16) 0.16745(15) 0.0390(6) Uani 1 1 d . . .
C24 C 0.7656(3) -0.2183(2) 0.21172(19) 0.0580(9) Uani 1 1 d . . .
H24A H 0.7933 -0.2151 0.2664 0.070 Uiso 1 1 calc R . .
C25 C 0.7149(3) -0.2903(2) 0.1790(2) 0.0672(11) Uani 1 1 d . . .
C26 C 0.6717(2) -0.29222(17) 0.0977(2) 0.0575(9) Uani 1 1 d . . .
H26A H 0.6351 -0.3395 0.0743 0.069 Uiso 1 1 calc R . .
C27 C 0.68043(18) -0.22640(15) 0.04904(17) 0.0368(6) Uani 1 1 d . . .
C28 C 0.8405(2) -0.07473(19) 0.20896(15) 0.0474(7) Uani 1 1 d . . .
H28A H 0.8212 -0.0274 0.1724 0.057 Uiso 1 1 calc R . .
C29 C 0.9537(3) -0.0900(2) 0.2261(2) 0.0710(10) Uani 1 1 d . . .
H29A H 0.9664 -0.1000 0.1776 0.107 Uiso 1 1 calc R . .
H29B H 0.9747 -0.1378 0.2600 0.107 Uiso 1 1 calc R . .
H29C H 0.9914 -0.0417 0.2517 0.107 Uiso 1 1 calc R . .
C30 C 0.8190(3) -0.0491(3) 0.28399(19) 0.0818(12) Uani 1 1 d . . .
H30A H 0.7473 -0.0395 0.2719 0.123 Uiso 1 1 calc R . .
H30B H 0.8557 0.0013 0.3047 0.123 Uiso 1 1 calc R . .
H30C H 0.8406 -0.0929 0.3225 0.123 Uiso 1 1 calc R . .
C31 C 0.7111(4) -0.3662(3) 0.2287(4) 0.134(3) Uani 1 1 d . . .
C32 C 0.7940(2) -0.42395(18) 0.23827(19) 0.0548(8) Uani 1 1 d . . .
H32A H 0.7899 -0.4683 0.2731 0.082 Uiso 1 1 calc R . .
H32B H 0.8577 -0.3951 0.2602 0.082 Uiso 1 1 calc R . .
H32C H 0.7895 -0.4470 0.1879 0.082 Uiso 1 1 calc R . .
C33 C 0.6354(3) -0.3724(2) 0.2592(3) 0.0896(14) Uani 1 1 d . . .
H33A H 0.6486 -0.4185 0.2954 0.134 Uiso 1 1 calc R . .
H33B H 0.5721 -0.3816 0.2174 0.134 Uiso 1 1 calc R . .
H33C H 0.6312 -0.3216 0.2864 0.134 Uiso 1 1 calc R . .
C34 C 0.63580(19) -0.23467(16) -0.04003(18) 0.0435(7) Uani 1 1 d . . .
H34A H 0.6363 -0.1789 -0.0627 0.052 Uiso 1 1 calc R . .
C35 C 0.5254(2) -0.2660(2) -0.0687(2) 0.0699(11) Uani 1 1 d . . .
H35A H 0.4852 -0.2322 -0.0460 0.105 Uiso 1 1 calc R . .
H35B H 0.5236 -0.3232 -0.0529 0.105 Uiso 1 1 calc R . .
H35C H 0.4983 -0.2622 -0.1251 0.105 Uiso 1 1 calc R . .
C36 C 0.7009(2) -0.29216(19) -0.0723(2) 0.0541(8) Uani 1 1 d . . .
H36A H 0.6709 -0.2961 -0.1286 0.081 Uiso 1 1 calc R . .
H36B H 0.7041 -0.3468 -0.0495 0.081 Uiso 1 1 calc R . .
H36C H 0.7684 -0.2696 -0.0591 0.081 Uiso 1 1 calc R . .
C41 C 0.0414(2) 0.1921(2) 0.37739(18) 0.0545(8) Uani 1 1 d . . .
H41A H 0.0695 0.2108 0.3401 0.065 Uiso 1 1 calc R . .
C42 C -0.0436(2) 0.2308(2) 0.38452(18) 0.0512(7) Uani 1 1 d . . .
H42A H -0.0730 0.2757 0.3519 0.061 Uiso 1 1 calc R . .
C43 C -0.0846(3) 0.2035(2) 0.4393(2) 0.0653(9) Uani 1 1 d . . .
H43A H -0.1427 0.2290 0.4436 0.078 Uiso 1 1 calc R . .
C44 C -0.0401(3) 0.1384(2) 0.4881(2) 0.0765(11) Uani 1 1 d . . .
H44A H -0.0674 0.1206 0.5262 0.092 Uiso 1 1 calc R . .
C45 C 0.0444(3) 0.0993(2) 0.4813(2) 0.0659(9) Uani 1 1 d . . .
H45A H 0.0742 0.0550 0.5144 0.079 Uiso 1 1 calc R . .
C46 C 0.0843(2) 0.1263(2) 0.4253(2) 0.0598(9) Uani 1 1 d . . .
H46A H 0.1410 0.0995 0.4198 0.072 Uiso 1 1 calc R . .
H1 H 0.497(2) 0.113(2) -0.0354(18) 0.057(10) Uiso 1 1 d . . .

loop_
_atom_site_aniso_label
_atom_site_aniso_U_11
_atom_site_aniso_U_22
_atom_site_aniso_U_33
_atom_site_aniso_U_23
_atom_site_aniso_U_13
_atom_site_aniso_U_12
Si1 0.0239(3) 0.0246(3) 0.0285(3) 0.0020(3) 0.0117(2) 0.0020(2)
N1 0.0275(11) 0.0214(11) 0.0386(12) 0.0056(9) 0.0152(9) 0.0032(8)
C1 0.0221(11) 0.0208(10) 0.0214(10) -0.0005(8) 0.0054(8) -0.0015(8)
F2 0.0445(9) 0.0646(11) 0.0432(9) -0.0068(8) 0.0181(7) -0.0002(8)
C2 0.0215(11) 0.0222(11) 0.0256(11) -0.0002(9) 0.0065(9) -0.0005(8)
C3 0.0278(12) 0.0254(12) 0.0327(13) 0.0026(9) 0.0134(10) -0.0034(9)
C4 0.0222(11) 0.0294(12) 0.0358(13) -0.0028(10) 0.0124(10) 0.0015(9)
C5 0.0249(12) 0.0220(11) 0.0336(13) -0.0010(9) 0.0084(10) 0.0034(9)
C6 0.0223(11) 0.0215(11) 0.0231(11) -0.0002(9) 0.0057(9) -0.0013(8)
C7 0.0225(11) 0.0207(11) 0.0300(12) 0.0022(9) 0.0128(9) -0.0003(8)
C8 0.0267(12) 0.0263(12) 0.0313(12) -0.0018(10) 0.0092(10) -0.0001(9)
C9 0.0341(13) 0.0242(12) 0.0377(13) -0.0068(10) 0.0127(11) -0.0025(10)
C10 0.0321(13) 0.0202(11) 0.0428(14) 0.0006(10) 0.0155(11) 0.0007(9)
C11 0.0337(13) 0.0243(12) 0.0355(13) 0.0053(10) 0.0088(10) 0.0018(10)
C12 0.0284(12) 0.0219(11) 0.0312(12) 0.0019(9) 0.0108(10) -0.0030(9)
C13 0.0518(17) 0.0294(13) 0.0339(14) -0.0051(11) -0.0007(12) 0.0059(11)
C14 0.0452(19) 0.072(2) 0.064(2) -0.0101(18) -0.0112(15) 0.0124(16)
C15 0.091(3) 0.062(2) 0.0341(16) -0.0045(15) 0.0094(16) 0.0058(18)
C16 0.0471(16) 0.0217(12) 0.0570(17) 0.0015(12) 0.0142(13) 0.0032(11)
C17 0.105(3) 0.0261(15) 0.069(2) 0.0095(14) 0.035(2) -0.0021(16)
C18 0.095(3) 0.0233(14) 0.075(2) -0.0073(15) 0.034(2) 0.0056(15)
C19 0.0495(16) 0.0219(12) 0.0283(12) 0.0016(10) 0.0058(11) 0.0001(10)
C20 0.0496(17) 0.0473(17) 0.0324(14) 0.0024(12) 0.0013(12) -0.0121(13)
C21 0.0605(19) 0.0588(19) 0.0359(15) -0.0049(13) 0.0150(14) 0.0119(15)
C22 0.0282(12) 0.0233(12) 0.0389(14) 0.0087(10) 0.0158(10) 0.0080(9)
C23 0.0436(15) 0.0382(15) 0.0419(15) 0.0137(12) 0.0231(12) 0.0176(12)
C24 0.076(2) 0.056(2) 0.0591(19) 0.0362(16) 0.0452(17) 0.0386(17)
C25 0.081(2) 0.0459(19) 0.107(3) 0.050(2) 0.073(2) 0.0360(17)
C26 0.0526(18) 0.0229(13) 0.117(3) 0.0180(16) 0.056(2) 0.0071(12)
C27 0.0303(13) 0.0230(12) 0.0633(18) 0.0040(12) 0.0238(12) 0.0044(10)
C28 0.0579(18) 0.0497(17) 0.0304(14) 0.0030(12) 0.0088(13) 0.0154(14)
C29 0.059(2) 0.077(3) 0.067(2) -0.0054(19) 0.0071(17) 0.0056(18)
C30 0.104(3) 0.101(3) 0.0380(19) -0.0069(19) 0.0201(19) 0.023(2)
C31 0.149(4) 0.085(3) 0.243(6) 0.125(4) 0.166(5) 0.083(3)
C32 0.0582(19) 0.0416(17) 0.066(2) 0.0219(15) 0.0221(16) 0.0085(14)
C33 0.096(3) 0.071(3) 0.130(4) 0.065(3) 0.076(3) 0.030(2)
C34 0.0349(14) 0.0285(13) 0.0664(19) -0.0104(13) 0.0161(13) -0.0035(11)
C35 0.0376(17) 0.057(2) 0.115(3) -0.037(2) 0.0247(18) -0.0136(14)
C36 0.0463(17) 0.0446(17) 0.073(2) -0.0174(15) 0.0227(16) -0.0015(13)
C41 0.0548(19) 0.061(2) 0.0529(18) -0.0146(16) 0.0257(15) -0.0165(16)
C42 0.0484(18) 0.0523(18) 0.0506(18) -0.0124(14) 0.0131(14) -0.0104(14)
C43 0.057(2) 0.065(2) 0.086(3) -0.007(2) 0.041(2) -0.0008(17)
C44 0.090(3) 0.070(3) 0.093(3) 0.011(2) 0.063(2) -0.003(2)
C45 0.066(2) 0.054(2) 0.077(2) 0.0048(18) 0.0239(19) -0.0001(17)
C46 0.0436(18) 0.064(2) 0.077(2) -0.0142(18) 0.0258(17) -0.0052(15)

loop_
_geom_bond_atom_site_label_1
_geom_bond_atom_site_label_2
_geom_bond_distance
_geom_bond_site_symmetry_2
_geom_bond_publ_flag
Si1 F2 1.5939(16) . ?
Si1 N1 1.707(2) . ?
Si1 N1 1.709(2) 3_655 ?
Si1 C1 1.870(2) . ?
Si1 Si1 2.4911(13) 3_655 ?
N1 Si1 1.709(2) 3_655 ?
C1 C6 1.412(3) . ?
C1 C2 1.415(3) . ?
C2 C3 1.393(3) . ?
C2 C7 1.505(3) . ?
C3 C4 1.387(3) . ?
C4 C5 1.379(3) . ?
C5 C6 1.393(3) . ?
C6 C22 1.505(3) . ?
C7 C8 1.403(3) . ?
C7 C12 1.407(3) . ?
C8 C9 1.401(3) . ?
C8 C13 1.516(3) . ?
C9 C10 1.379(3) . ?
C10 C11 1.395(3) . ?
C10 C16 1.526(3) . ?
C11 C12 1.390(3) . ?
C12 C19 1.518(3) . ?
C13 C15 1.525(4) . ?
C13 C14 1.529(4) . ?
C16 C17 1.521(4) . ?
C16 C18 1.526(4) . ?
C19 C20 1.527(4) . ?
C19 C21 1.532(4) . ?
C22 C23 1.408(3) . ?
C22 C27 1.412(3) . ?
C23 C24 1.396(4) . ?
C23 C28 1.525(4) . ?
C24 C25 1.376(5) . ?
C25 C26 1.384(5) . ?
C25 C31 1.517(4) . ?
C26 C27 1.399(4) . ?
C27 C34 1.519(4) . ?
C28 C29 1.521(4) . ?
C28 C30 1.530(4) . ?
C31 C33 1.342(5) . ?
C31 C32 1.442(4) . ?
C34 C36 1.532(4) . ?
C34 C35 1.533(4) . ?
C41 C46 1.365(5) . ?
C41 C42 1.378(4) . ?
C42 C43 1.363(4) . ?
C43 C44 1.368(5) . ?
C44 C45 1.371(5) . ?
C45 C46 1.372(5) . ?
